data_7010261
loop_
_publ_author_name
'Majumder, Kanchana'
'Peng, Shie-Ming'
'Bhattacharya, Samaresh'

_publ_section_title
;
 Cyclometallation and N&#xE006;N bond cleavage of 2-(arylazo)phenols by
 osmium. Synthesis, structure and redox properties&#x200A;&#x2020;
;
_journal_issue 3
_journal_name_full 'Journal of the Chemical Society, Dalton Transactions'
_journal_page_first 284
_journal_paper_doi 10.1039/b007486l
_journal_year 2001
_chemical_formula_sum 'C49 H39 Br Cl N2 O Os P2'
_chemical_formula_weight 1039.32
_chemical_name_systematic
;
?
;
_space_group_IT_number 14
_symmetry_cell_setting monoclinic
_symmetry_space_group_name_Hall '-P 2yn'
_symmetry_space_group_name_H-M 'P 1 21/n 1'
_atom_sites_solution_hydrogens geom
_atom_sites_solution_primary direct
_atom_sites_solution_secondary difmap
_audit_creation_method SHELXL
_cell_angle_alpha 90.00
_cell_angle_beta 107.742(1)
_cell_angle_gamma 90.00
_cell_formula_units_Z 4
_cell_length_a 12.2703(2)
_cell_length_b 19.1253(1)
_cell_length_c 19.2075(3)
_cell_measurement_reflns_used 7482
_cell_measurement_temperature 295(2)
_cell_volume 4293.10(10)
_computing_cell_refinement 'Siemens SAINT'
_computing_data_collection 'Siemens SMART'
_computing_data_reduction 'Siemens SAINT'
_computing_molecular_graphics 'Siemens SHELXTL'
_computing_publication_material 'Siemens SHELXTL'
_computing_structure_refinement 'SHELXL-93 (Sheldrick, 1993)'
_computing_structure_solution 'SHELXS-86 (Sheldrick, 1990)'
_diffrn_ambient_temperature 295(2)
_diffrn_measurement_device 'Siemens SMART CCD'
_diffrn_measurement_method '\w scans'
_diffrn_radiation_monochromator graphite
_diffrn_radiation_source 'fine-focus sealed tube'
_diffrn_radiation_type MoK\a
_diffrn_radiation_wavelength 0.71073
_diffrn_reflns_av_R_equivalents 0.0494
_diffrn_reflns_av_sigmaI/netI 0.0666
_diffrn_reflns_limit_h_max 14
_diffrn_reflns_limit_h_min -15
_diffrn_reflns_limit_k_max 23
_diffrn_reflns_limit_k_min -9
_diffrn_reflns_limit_l_max 24
_diffrn_reflns_limit_l_min -23
_diffrn_reflns_number 19163
_diffrn_reflns_theta_max 26.38
_diffrn_reflns_theta_min 1.54
_diffrn_standards_decay_% 0
_exptl_absorpt_coefficient_mu 4.077
_exptl_absorpt_correction_T_max 0.5643
_exptl_absorpt_correction_T_min 0.3187
_exptl_absorpt_correction_type 'empirical used sadabs'
_exptl_crystal_colour black
_exptl_crystal_density_diffrn 1.608
_exptl_crystal_density_meas ?
_exptl_crystal_description plate
_exptl_crystal_F_000 2052
_exptl_crystal_size_max 0.40
_exptl_crystal_size_mid 0.20
_exptl_crystal_size_min 0.04
_refine_diff_density_max 1.607
_refine_diff_density_min -3.374
_refine_diff_density_rms 0.180
_refine_ls_extinction_coef 0.00053(10)
_refine_ls_extinction_expression Fc^*^=kFc[1+0.001xFc^2^\l^3^/sin(2\q)]^-1/4^
_refine_ls_extinction_method SHELXL
_refine_ls_goodness_of_fit_all 1.045
_refine_ls_goodness_of_fit_obs 1.112
_refine_ls_matrix_type full
_refine_ls_number_parameters 515
_refine_ls_number_reflns 8690
_refine_ls_number_restraints 0
_refine_ls_restrained_S_all 1.045
_refine_ls_restrained_S_obs 1.112
_refine_ls_R_factor_all 0.0791
_refine_ls_R_factor_obs 0.0571
_refine_ls_shift/esd_max 0.004
_refine_ls_shift/esd_mean 0.000
_refine_ls_structure_factor_coef Fsqd
_refine_ls_weighting_details 'w=1/[\s^2^(Fo^2^)+(0.0830P)^2^+18.8233P] where P=(Fo^2^+2Fc^2^)/3'
_refine_ls_weighting_scheme calc
_refine_ls_wR_factor_all 0.1610
_refine_ls_wR_factor_obs 0.1494
_reflns_number_observed 6696
_reflns_number_total 8690
_reflns_observed_criterion >2sigma(I)
_cod_data_source_file b007486l.txt
_cod_data_source_block IC5981
_cod_depositor_comments
;
The following automatic conversions were performed:
'_symmetry_cell_setting' value 'Monoclinic' changed to 'monoclinic'
according to '/home/saulius/struct/CIF-dictionaries/cif_core.dic'
dictionary named 'cif_core.dic' version 2.4.1 from 2010-06-29.

Automatic conversion script
Id: cif_fix_enum 1527 2010-12-29 10:47:43Z saulius 

The following automatic conversions were performed:

'_exptl_crystal_density_meas' value 'not_measured' was changed to '?'
- the value is perceived as not measured.

Automatic conversion script
Id: cif_fix_values 3008 2015-01-20 13:52:24Z robertas 

The following automatic conversions were performed:

'_refine_ls_weighting_scheme' value 'calc
w=1/[\s^2^(Fo^2^)+(0.0830P)^2^+18.8233P] where P=(Fo^2^+2Fc^2^)/3'
was changed to 'calc'. New tag '_refine_ls_weighting_details' was
created. The value of the new tag was set to
'w=1/[\s^2^(Fo^2^)+(0.0830P)^2^+18.8233P] where P=(Fo^2^+2Fc^2^)/3'.

Automatic conversion script
Id: cif_fix_values 3143 2015-03-26 13:38:13Z robertas 
;
_cod_original_cell_volume 4293.1(1)
_cod_original_sg_symbol_H-M P2(1)/n
_cod_database_code 7010261

loop_
_symmetry_equiv_pos_as_xyz
'x, y, z'
'-x+1/2, y+1/2, -z+1/2'
'-x, -y, -z'
'x-1/2, -y-1/2, z-1/2'

loop_
_atom_site_aniso_label
_atom_site_aniso_U_11
_atom_site_aniso_U_22
_atom_site_aniso_U_33
_atom_site_aniso_U_23
_atom_site_aniso_U_13
_atom_site_aniso_U_12
Os 0.0319(2) 0.0265(2) 0.0251(2) -0.00166(12) 0.00636(13) -0.00189(13)
Br 0.0891(9) 0.0691(8) 0.0870(10) 0.0073(7) 0.0329(8) 0.0045(7)
Cl 0.084(2) 0.075(2) 0.0332(13) 0.0025(12) -0.0139(13) -0.004(2)
P1 0.0351(11) 0.0308(10) 0.0304(10) -0.0076(8) 0.0095(9) -0.0044(9)
P2 0.0364(12) 0.0366(11) 0.0328(11) -0.0030(9) 0.0099(10) -0.0024(9)
O1 0.052(4) 0.034(3) 0.033(3) -0.010(2) 0.006(3) -0.004(3)
N1 0.036(4) 0.033(4) 0.038(4) 0.000(3) 0.005(3) -0.003(3)
N2 0.031(3) 0.032(3) 0.030(4) 0.001(3) 0.011(3) -0.001(3)
C1 0.026(4) 0.036(4) 0.030(4) -0.005(3) 0.003(3) -0.004(3)
C2 0.044(5) 0.036(5) 0.037(5) 0.006(4) 0.004(4) -0.001(4)
C3 0.052(6) 0.045(5) 0.030(4) 0.003(4) -0.001(4) 0.001(4)
C4 0.066(6) 0.044(5) 0.040(5) -0.013(4) 0.003(5) -0.011(5)
C5 0.057(6) 0.031(4) 0.048(6) -0.005(4) -0.004(5) -0.001(4)
C6 0.037(4) 0.034(4) 0.026(4) 0.001(3) 0.005(3) 0.001(4)
C7 0.040(5) 0.036(4) 0.023(4) 0.002(3) 0.007(3) 0.001(4)
C8 0.044(5) 0.049(5) 0.044(5) 0.007(4) 0.003(4) -0.006(4)
C9 0.045(6) 0.067(7) 0.044(6) 0.020(5) 0.001(5) 0.002(5)
C10 0.077(8) 0.077(8) 0.066(8) 0.020(7) -0.014(7) 0.001(7)
C11 0.052(6) 0.077(7) 0.026(5) -0.003(5) -0.005(4) 0.004(5)
C12 0.059(6) 0.054(6) 0.034(5) -0.009(4) 0.001(5) -0.001(5)
C13 0.042(5) 0.050(5) 0.026(4) 0.002(4) 0.010(4) 0.003(4)
C14 0.040(5) 0.053(5) 0.036(5) -0.008(4) 0.012(4) -0.018(4)
C15 0.057(6) 0.066(7) 0.047(6) -0.015(5) 0.022(5) -0.010(5)
C16 0.091(9) 0.088(9) 0.048(7) -0.024(6) 0.037(7) -0.023(8)
C17 0.076(9) 0.122(12) 0.034(6) -0.011(7) 0.018(6) -0.038(8)
C18 0.074(8) 0.116(11) 0.051(7) 0.020(7) 0.008(6) -0.002(8)
C19 0.071(7) 0.079(8) 0.036(5) 0.002(5) 0.019(5) 0.006(6)
C20 0.026(4) 0.031(4) 0.039(5) -0.003(3) 0.000(4) -0.001(3)
C21 0.054(6) 0.042(5) 0.049(6) -0.008(4) 0.026(5) -0.008(4)
C22 0.047(6) 0.053(6) 0.072(7) -0.003(5) 0.031(5) -0.012(5)
C23 0.041(5) 0.038(5) 0.075(7) -0.008(5) 0.012(5) -0.014(4)
C24 0.057(6) 0.048(6) 0.063(6) -0.025(5) 0.019(5) -0.022(5)
C25 0.044(5) 0.049(5) 0.045(5) -0.011(4) 0.016(4) -0.012(4)
C26 0.046(5) 0.040(5) 0.034(5) -0.003(4) 0.017(4) 0.001(4)
C27 0.059(6) 0.039(5) 0.047(6) -0.005(4) 0.002(5) 0.006(4)
C28 0.060(7) 0.062(7) 0.065(7) 0.005(6) -0.008(6) 0.004(6)
C29 0.080(8) 0.062(7) 0.080(9) 0.014(6) 0.027(7) 0.035(7)
C30 0.075(8) 0.042(6) 0.079(8) -0.012(5) 0.026(7) 0.002(5)
C31 0.049(5) 0.034(4) 0.052(6) -0.006(4) 0.016(4) -0.001(4)
C32 0.035(5) 0.056(6) 0.042(5) -0.012(4) 0.011(4) -0.002(4)
C33 0.032(5) 0.095(9) 0.046(6) 0.007(6) 0.010(4) -0.002(5)
C34 0.049(7) 0.124(12) 0.049(7) 0.006(7) 0.013(5) 0.013(7)
C35 0.044(6) 0.106(10) 0.064(8) -0.028(7) -0.001(6) 0.004(7)
C36 0.042(6) 0.078(9) 0.110(12) -0.018(8) -0.004(7) -0.014(6)
C37 0.054(6) 0.069(7) 0.062(7) -0.007(6) 0.011(5) -0.006(6)
C38 0.050(5) 0.036(5) 0.035(5) -0.006(4) 0.017(4) -0.001(4)
C39 0.048(6) 0.058(6) 0.056(6) 0.000(5) 0.010(5) 0.016(5)
C40 0.079(8) 0.057(7) 0.073(8) 0.010(6) 0.026(7) 0.025(6)
C41 0.083(8) 0.034(5) 0.075(8) -0.001(5) 0.034(7) 0.002(5)
C42 0.063(7) 0.055(6) 0.071(7) -0.018(5) 0.029(6) -0.014(5)
C43 0.053(6) 0.053(6) 0.055(6) -0.013(5) 0.018(5) 0.003(5)
C44 0.040(5) 0.051(5) 0.039(5) 0.000(4) 0.021(4) 0.003(4)
C45 0.107(10) 0.056(6) 0.062(7) 0.000(6) 0.034(7) -0.005(7)
C46 0.158(15) 0.109(12) 0.047(7) 0.008(7) 0.058(9) -0.019(11)
C47 0.142(14) 0.078(10) 0.072(9) 0.029(7) 0.053(9) -0.002(9)
C48 0.099(10) 0.053(7) 0.111(11) 0.024(7) 0.055(9) 0.012(7)
C49 0.075(7) 0.056(6) 0.068(7) 0.010(5) 0.046(6) 0.006(6)

loop_
_atom_site_label
_atom_site_type_symbol
_atom_site_fract_x
_atom_site_fract_y
_atom_site_fract_z
_atom_site_U_iso_or_equiv
_atom_site_thermal_displace_type
_atom_site_occupancy
_atom_site_calc_flag
_atom_site_refinement_flags
_atom_site_disorder_group
Os Os 0.43641(3) 0.29496(2) 0.28560(2) 0.02832(13) Uani 1 d . .
Br Br 0.47177(12) 0.17497(7) 0.33467(8) 0.0804(4) Uani 1 d . .
Cl Cl 0.7150(3) 0.3724(2) 0.57806(14) 0.0713(8) Uani 1 d . .
P1 P 0.2721(2) 0.29936(10) 0.32836(12) 0.0322(4) Uani 1 d . .
P2 P 0.6039(2) 0.27825(11) 0.24714(12) 0.0354(5) Uani 1 d . .
O1 O 0.3335(5) 0.2746(3) 0.1763(3) 0.0412(14) Uani 1 d . .
N1 N 0.4420(6) 0.4484(4) 0.2819(4) 0.037(2) Uani 1 d . .
N2 N 0.4026(5) 0.3919(3) 0.2451(4) 0.0310(14) Uani 1 d . .
C1 C 0.5232(6) 0.3587(4) 0.3689(4) 0.032(2) Uani 1 d . .
C2 C 0.5891(7) 0.3431(5) 0.4412(5) 0.041(2) Uani 1 d . .
H2A H 0.6010(7) 0.2968(5) 0.4563(5) 0.049 Uiso 1 calc R .
C3 C 0.6357(8) 0.3956(5) 0.4893(5) 0.045(2) Uani 1 d . .
C4 C 0.6233(9) 0.4656(5) 0.4700(5) 0.053(2) Uani 1 d . .
H4A H 0.6579(9) 0.5002(5) 0.5034(5) 0.063 Uiso 1 calc R .
C5 C 0.5582(8) 0.4828(5) 0.3997(5) 0.050(2) Uani 1 d . .
H5A H 0.5484(8) 0.5294(5) 0.3855(5) 0.060 Uiso 1 calc R .
C6 C 0.5075(7) 0.4307(4) 0.3502(4) 0.034(2) Uani 1 d . .
C7 C 0.3248(7) 0.3979(4) 0.1730(4) 0.034(2) Uani 1 d . .
C8 C 0.2835(8) 0.4606(5) 0.1393(5) 0.048(2) Uani 1 d . .
H8A H 0.3068(8) 0.5026(5) 0.1637(5) 0.058 Uiso 1 calc R .
C9 C 0.2067(8) 0.4607(6) 0.0687(5) 0.055(3) Uani 1 d . .
C10 C 0.1562(11) 0.5277(7) 0.0344(7) 0.081(4) Uani 1 d . .
H10A H 0.1891(11) 0.5658(7) 0.0665(7) 0.122 Uiso 1 calc R .
H10B H 0.0749(11) 0.5270(7) 0.0259(7) 0.122 Uiso 1 calc R .
H10C H 0.1720(11) 0.5337(7) -0.0112(7) 0.122 Uiso 1 calc R .
C11 C 0.1764(9) 0.3962(6) 0.0357(5) 0.056(3) Uani 1 d . .
H11A H 0.1265(9) 0.3951(6) -0.0118(5) 0.067 Uiso 1 calc R .
C12 C 0.2166(9) 0.3332(5) 0.0697(5) 0.052(2) Uani 1 d . .
H12A H 0.1926(9) 0.2912(5) 0.0453(5) 0.062 Uiso 1 calc R .
C13 C 0.2926(7) 0.3328(5) 0.1400(4) 0.039(2) Uani 1 d . .
C14 C 0.3030(8) 0.3066(5) 0.4270(5) 0.043(2) Uani 1 d . .
C15 C 0.2491(9) 0.3546(6) 0.4606(6) 0.055(3) Uani 1 d . .
H15A H 0.1977(9) 0.3870(6) 0.4325(6) 0.066 Uiso 1 calc R .
C16 C 0.2728(12) 0.3538(7) 0.5369(6) 0.072(3) Uani 1 d . .
H16A H 0.2344(12) 0.3847(7) 0.5586(6) 0.086 Uiso 1 calc R .
C17 C 0.3483(12) 0.3103(8) 0.5785(6) 0.077(4) Uani 1 d . .
H17A H 0.3649(12) 0.3119(8) 0.6291(6) 0.092 Uiso 1 calc R .
C18 C 0.4037(11) 0.2612(8) 0.5460(7) 0.083(4) Uani 1 d . .
H18A H 0.4567(11) 0.2303(8) 0.5753(7) 0.099 Uiso 1 calc R .
C19 C 0.3796(10) 0.2589(6) 0.4714(5) 0.061(3) Uani 1 d . .
H19A H 0.4145(10) 0.2253(6) 0.4503(5) 0.074 Uiso 1 calc R .
C20 C 0.1800(7) 0.2226(4) 0.3089(5) 0.034(2) Uani 1 d . .
C21 C 0.1095(8) 0.2072(5) 0.3503(5) 0.046(2) Uani 1 d . .
H21A H 0.1107(8) 0.2358(5) 0.3898(5) 0.055 Uiso 1 calc R .
C22 C 0.0374(8) 0.1506(5) 0.3347(6) 0.054(3) Uani 1 d . .
H22A H -0.0114(8) 0.1418(5) 0.3624(6) 0.065 Uiso 1 calc R .
C23 C 0.0378(8) 0.1077(5) 0.2790(6) 0.053(2) Uani 1 d . .
H23A H -0.0092(8) 0.0684(5) 0.2696(6) 0.063 Uiso 1 calc R .
C24 C 0.1064(9) 0.1212(5) 0.2362(6) 0.056(3) Uani 1 d . .
H24A H 0.1050(9) 0.0920(5) 0.1973(6) 0.067 Uiso 1 calc R .
C25 C 0.1779(8) 0.1789(5) 0.2514(5) 0.045(2) Uani 1 d . .
H25A H 0.2250(8) 0.1882(5) 0.2227(5) 0.054 Uiso 1 calc R .
C26 C 0.1732(7) 0.3696(4) 0.2877(5) 0.039(2) Uani 1 d . .
C27 C 0.0724(8) 0.3563(5) 0.2318(5) 0.051(2) Uani 1 d . .
H27A H 0.0530(8) 0.3105(5) 0.2171(5) 0.062 Uiso 1 calc R .
C28 C 0.0011(10) 0.4098(6) 0.1980(7) 0.069(3) Uani 1 d . .
H28A H -0.0663(10) 0.3998(6) 0.1611(7) 0.083 Uiso 1 calc R .
C29 C 0.0291(11) 0.4787(7) 0.2185(7) 0.074(4) Uani 1 d . .
H29A H -0.0195(11) 0.5149(7) 0.1960(7) 0.088 Uiso 1 calc R .
C30 C 0.1304(10) 0.4929(6) 0.2729(7) 0.065(3) Uani 1 d . .
H30A H 0.1505(10) 0.5389(6) 0.2865(7) 0.078 Uiso 1 calc R .
C31 C 0.2005(8) 0.4400(4) 0.3065(5) 0.045(2) Uani 1 d . .
H31A H 0.2683(8) 0.4505(4) 0.3429(5) 0.054 Uiso 1 calc R .
C32 C 0.7389(8) 0.2891(5) 0.3204(5) 0.044(2) Uani 1 d . .
C33 C 0.7603(8) 0.2484(7) 0.3823(5) 0.058(3) Uani 1 d . .
H33A H 0.7089(8) 0.2134(7) 0.3847(5) 0.070 Uiso 1 calc R .
C34 C 0.8573(10) 0.2591(8) 0.4408(6) 0.074(4) Uani 1 d . .
H34A H 0.8694(10) 0.2319(8) 0.4826(6) 0.089 Uiso 1 calc R .
C35 C 0.9363(10) 0.3093(8) 0.4383(7) 0.076(4) Uani 1 d . .
H35A H 1.0008(10) 0.3166(8) 0.4782(7) 0.091 Uiso 1 calc R .
C36 C 0.9187(10) 0.3488(7) 0.3757(9) 0.083(4) Uani 1 d . .
H36A H 0.9727(10) 0.3818(7) 0.3728(9) 0.099 Uiso 1 calc R .
C37 C 0.8206(9) 0.3392(6) 0.3172(6) 0.063(3) Uani 1 d . .
H37A H 0.8089(9) 0.3664(6) 0.2754(6) 0.076 Uiso 1 calc R .
C38 C 0.6135(8) 0.1912(4) 0.2098(5) 0.039(2) Uani 1 d . .
C39 C 0.7140(9) 0.1519(6) 0.2309(6) 0.055(3) Uani 1 d . .
H39A H 0.7795(9) 0.1705(6) 0.2640(6) 0.066 Uiso 1 calc R .
C40 C 0.7168(11) 0.0850(6) 0.2028(7) 0.069(3) Uani 1 d . .
H40A H 0.7838(11) 0.0588(6) 0.2177(7) 0.083 Uiso 1 calc R .
C41 C 0.6217(11) 0.0579(5) 0.1534(7) 0.062(3) Uani 1 d . .
H41A H 0.6233(11) 0.0135(5) 0.1342(7) 0.074 Uiso 1 calc R .
C42 C 0.5246(10) 0.0968(6) 0.1327(6) 0.061(3) Uani 1 d . .
H42A H 0.4598(10) 0.0782(6) 0.0990(6) 0.074 Uiso 1 calc R .
C43 C 0.5186(9) 0.1631(5) 0.1601(6) 0.053(2) Uani 1 d . .
H43A H 0.4508(9) 0.1884(5) 0.1448(6) 0.064 Uiso 1 calc R .
C44 C 0.6148(7) 0.3372(5) 0.1739(5) 0.041(2) Uani 1 d . .
C45 C 0.6252(12) 0.3134(6) 0.1084(7) 0.073(3) Uani 1 d . .
H45A H 0.6267(12) 0.2655(6) 0.1005(7) 0.088 Uiso 1 calc R .
C46 C 0.6335(15) 0.3581(9) 0.0552(7) 0.099(5) Uani 1 d . .
H46A H 0.6451(15) 0.3409(9) 0.0127(7) 0.119 Uiso 1 calc R .
C47 C 0.6246(14) 0.4273(8) 0.0644(8) 0.093(5) Uani 1 d . .
H47A H 0.6248(14) 0.4576(8) 0.0266(8) 0.111 Uiso 1 calc R .
C48 C 0.6153(12) 0.4542(6) 0.1288(8) 0.082(4) Uani 1 d . .
H48A H 0.6125(12) 0.5023(6) 0.1352(8) 0.099 Uiso 1 calc R .
C49 C 0.6102(10) 0.4091(6) 0.1838(6) 0.061(3) Uani 1 d . .
H49A H 0.6037(10) 0.4268(6) 0.2274(6) 0.073 Uiso 1 calc R .

loop_
_atom_type_symbol
_atom_type_description
_atom_type_scat_dispersion_real
_atom_type_scat_dispersion_imag
_atom_type_scat_source
C C 0.0033 0.0016 'International Tables Vol C Tables 4.2.6.8 and 6.1.1.4'
H H 0.0000 0.0000 'International Tables Vol C Tables 4.2.6.8 and 6.1.1.4'
N N 0.0061 0.0033 'International Tables Vol C Tables 4.2.6.8 and 6.1.1.4'
O O 0.0106 0.0060 'International Tables Vol C Tables 4.2.6.8 and 6.1.1.4'
P P 0.1023 0.0942 'International Tables Vol C Tables 4.2.6.8 and 6.1.1.4'
Cl Cl 0.1484 0.1585 'International Tables Vol C Tables 4.2.6.8 and 6.1.1.4'
Br Br -0.2901 2.4595 'International Tables Vol C Tables 4.2.6.8 and 6.1.1.4'
Os Os -1.2165 7.6030 'International Tables Vol C Tables 4.2.6.8 and 6.1.1.4'

loop_
_geom_angle_atom_site_label_1
_geom_angle_atom_site_label_2
_geom_angle_atom_site_label_3
_geom_angle
_geom_angle_site_symmetry_1
_geom_angle_site_symmetry_3
_geom_angle_publ_flag
N2 Os C1 75.4(3) . . ?
N2 Os O1 78.2(2) . . ?
C1 Os O1 153.6(3) . . ?
N2 Os P1 90.2(2) . . ?
C1 Os P1 90.2(2) . . ?
O1 Os P1 92.1(2) . . ?
N2 Os P2 95.7(2) . . ?
C1 Os P2 91.7(2) . . ?
O1 Os P2 88.8(2) . . ?
P1 Os P2 174.08(7) . . ?
N2 Os Br 178.3(2) . . ?
C1 Os Br 105.5(2) . . ?
O1 Os Br 100.9(2) . . ?
P1 Os Br 88.29(6) . . ?
P2 Os Br 85.79(6) . . ?
C26 P1 C20 102.5(4) . . ?
C26 P1 C14 106.9(4) . . ?
C20 P1 C14 101.2(4) . . ?
C26 P1 Os 113.5(3) . . ?
C20 P1 Os 115.8(3) . . ?
C14 P1 Os 115.3(3) . . ?
C32 P2 C38 104.7(4) . . ?
C32 P2 C44 105.0(4) . . ?
C38 P2 C44 103.2(4) . . ?
C32 P2 Os 114.0(3) . . ?
C38 P2 Os 113.8(3) . . ?
C44 P2 Os 114.9(3) . . ?
C13 O1 Os 112.3(5) . . ?
N2 N1 C6 109.3(7) . . ?
N1 N2 C7 119.3(6) . . ?
N1 N2 Os 123.9(5) . . ?
C7 N2 Os 116.6(5) . . ?
C2 C1 C6 116.5(7) . . ?
C2 C1 Os 130.8(6) . . ?
C6 C1 Os 112.6(6) . . ?
C3 C2 C1 120.5(8) . . ?
C2 C3 C4 122.7(8) . . ?
C2 C3 Cl 117.9(7) . . ?
C4 C3 Cl 119.4(7) . . ?
C5 C4 C3 118.3(8) . . ?
C4 C5 C6 120.3(8) . . ?
N1 C6 C5 119.6(8) . . ?
N1 C6 C1 118.7(7) . . ?
C5 C6 C1 121.7(7) . . ?
C8 C7 C13 123.2(8) . . ?
C8 C7 N2 124.3(8) . . ?
C13 C7 N2 112.5(7) . . ?
C7 C8 C9 119.8(9) . . ?
C11 C9 C8 116.9(9) . . ?
C11 C9 C10 123.2(9) . . ?
C8 C9 C10 119.8(10) . . ?
C9 C11 C12 123.4(8) . . ?
C13 C12 C11 120.0(9) . . ?
O1 C13 C12 123.4(8) . . ?
O1 C13 C7 119.9(7) . . ?
C12 C13 C7 116.7(8) . . ?
C19 C14 C15 118.1(9) . . ?
C19 C14 P1 118.3(7) . . ?
C15 C14 P1 123.5(8) . . ?
C14 C15 C16 119.8(11) . . ?
C17 C16 C15 121.6(12) . . ?
C16 C17 C18 119.8(11) . . ?
C19 C18 C17 120.2(13) . . ?
C18 C19 C14 120.5(11) . . ?
C21 C20 C25 118.2(8) . . ?
C21 C20 P1 121.0(7) . . ?
C25 C20 P1 120.8(7) . . ?
C22 C21 C20 121.3(9) . . ?
C23 C22 C21 119.7(9) . . ?
C22 C23 C24 120.8(9) . . ?
C23 C24 C25 119.4(9) . . ?
C20 C25 C24 120.5(9) . . ?
C27 C26 C31 117.3(8) . . ?
C27 C26 P1 121.1(7) . . ?
C31 C26 P1 121.4(7) . . ?
C28 C27 C26 121.2(10) . . ?
C27 C28 C29 120.3(10) . . ?
C30 C29 C28 119.2(10) . . ?
C31 C30 C29 120.3(10) . . ?
C30 C31 C26 121.6(9) . . ?
C33 C32 C37 118.3(9) . . ?
C33 C32 P2 119.3(7) . . ?
C37 C32 P2 122.4(8) . . ?
C32 C33 C34 120.6(11) . . ?
C35 C34 C33 121.1(12) . . ?
C34 C35 C36 119.2(11) . . ?
C35 C36 C37 120.1(12) . . ?
C36 C37 C32 120.7(12) . . ?
C43 C38 C39 118.6(9) . . ?
C43 C38 P2 119.2(7) . . ?
C39 C38 P2 122.2(7) . . ?
C40 C39 C38 120.4(10) . . ?
C41 C40 C39 120.1(10) . . ?
C42 C41 C40 119.0(10) . . ?
C41 C42 C43 122.3(11) . . ?
C38 C43 C42 119.5(10) . . ?
C45 C44 C49 117.9(9) . . ?
C45 C44 P2 123.0(8) . . ?
C49 C44 P2 119.1(7) . . ?
C46 C45 C44 121.9(12) . . ?
C47 C46 C45 119.4(13) . . ?
C46 C47 C48 121.2(12) . . ?
C47 C48 C49 119.4(12) . . ?
C48 C49 C44 120.0(11) . . ?

loop_
_geom_bond_atom_site_label_1
_geom_bond_atom_site_label_2
_geom_bond_distance
_geom_bond_site_symmetry_2
_geom_bond_publ_flag
Os N2 2.005(6) . ?
Os C1 2.034(8) . ?
Os O1 2.130(6) . ?
Os P1 2.400(2) . ?
Os P2 2.408(2) . ?
Os Br 2.4686(14) . ?
Cl C3 1.743(9) . ?
P1 C26 1.818(9) . ?
P1 C20 1.820(8) . ?
P1 C14 1.821(9) . ?
P2 C32 1.829(9) . ?
P2 C38 1.831(9) . ?
P2 C44 1.839(9) . ?
O1 C13 1.329(10) . ?
N1 N2 1.301(9) . ?
N1 C6 1.357(10) . ?
N2 C7 1.427(10) . ?
C1 C2 1.410(11) . ?
C1 C6 1.422(11) . ?
C2 C3 1.367(12) . ?
C3 C4 1.385(13) . ?
C4 C5 1.382(13) . ?
C5 C6 1.386(12) . ?
C7 C8 1.383(12) . ?
C7 C13 1.397(12) . ?
C8 C9 1.396(13) . ?
C9 C11 1.384(15) . ?
C9 C10 1.488(15) . ?
C11 C12 1.388(14) . ?
C12 C13 1.388(12) . ?
C14 C19 1.398(14) . ?
C14 C15 1.400(13) . ?
C15 C16 1.405(15) . ?
C16 C17 1.32(2) . ?
C17 C18 1.41(2) . ?
C18 C19 1.37(2) . ?
C20 C21 1.374(12) . ?
C20 C25 1.378(12) . ?
C21 C22 1.373(13) . ?
C22 C23 1.349(14) . ?
C23 C24 1.369(14) . ?
C24 C25 1.384(12) . ?
C26 C27 1.392(13) . ?
C26 C31 1.408(12) . ?
C27 C28 1.374(14) . ?
C28 C29 1.39(2) . ?
C29 C30 1.39(2) . ?
C30 C31 1.357(14) . ?
C32 C33 1.378(14) . ?
C32 C37 1.402(14) . ?
C33 C34 1.380(15) . ?
C34 C35 1.38(2) . ?
C35 C36 1.38(2) . ?
C36 C37 1.39(2) . ?
C38 C43 1.370(13) . ?
C38 C39 1.395(13) . ?
C39 C40 1.394(15) . ?
C40 C41 1.36(2) . ?
C41 C42 1.36(2) . ?
C42 C43 1.382(14) . ?
C44 C45 1.379(15) . ?
C44 C49 1.392(14) . ?
C45 C46 1.36(2) . ?
C46 C47 1.35(2) . ?
C47 C48 1.37(2) . ?
C48 C49 1.38(2) . ?
